data_7235428
loop_
_publ_author_name
'Bodman, Samantha E.'
'Crowther, Anthony C.'
'Geraghty, Paul B.'
'Fitchett, Christopher M.'

_publ_section_title
;
 Structural control: can [2 \\times 2] silver grids be formed from
 4,5-disubstituted 3,6-di(2-pyridyl) pyridazines?
;
_journal_issue 1
_journal_name_full CrystEngComm
_journal_page_first 81
_journal_paper_doi 10.1039/C4CE01851F
_journal_volume 17
_journal_year 2015
_chemical_formula_moiety 'C34 H28 Ag N8, B F4'
_chemical_formula_sum 'C34 H28 Ag B F4 N8'
_chemical_formula_weight 743.32
_space_group_crystal_system triclinic
_space_group_IT_number 2
_space_group_name_Hall '-P 1'
_space_group_name_H-M_alt 'P -1'
_atom_sites_solution_hydrogens geom
_atom_sites_solution_primary iterative
_audit_creation_date 2014-05-12
_audit_creation_method
;
Olex2 1.2-beta
(compiled 2014.03.20 svn.r2918 for OlexSys, GUI svn.r4816)
;
_cell_angle_alpha 78.2170(15)
_cell_angle_beta 81.8669(14)
_cell_angle_gamma 77.2006(15)
_cell_formula_units_Z 2
_cell_length_a 7.72940(14)
_cell_length_b 13.2469(2)
_cell_length_c 15.3754(3)
_cell_measurement_reflns_used 36391
_cell_measurement_temperature 120.02(10)
_cell_measurement_theta_max 37.2780
_cell_measurement_theta_min 3.1480
_cell_volume 1495.17(5)
_computing_cell_refinement
;
CrysAlisPro, Agilent Technologies,
Version 1.171.36.28 (release 01-02-2013 CrysAlis171 .NET)
(compiled Feb  1 2013,16:14:44)
;
_computing_data_collection
;
CrysAlisPro, Agilent Technologies,
Version 1.171.36.28 (release 01-02-2013 CrysAlis171 .NET)
(compiled Feb  1 2013,16:14:44)
;
_computing_data_reduction
;
CrysAlisPro, Agilent Technologies,
Version 1.171.36.28 (release 01-02-2013 CrysAlis171 .NET)
(compiled Feb  1 2013,16:14:44)
;
_computing_molecular_graphics 'Olex2 (Dolomanov et al., 2009)'
_computing_publication_material 'Olex2 (Dolomanov et al., 2009)'
_computing_structure_refinement 'ShelXL (Sheldrick, 2008)'
_computing_structure_solution 'olex2.solve (Bourhis et al., 2013)'
_diffrn_ambient_temperature 120.02(10)
_diffrn_detector_area_resol_mean 5.3250
_diffrn_measured_fraction_theta_full 0.999
_diffrn_measured_fraction_theta_max 0.960
_diffrn_measurement_device_type 'SuperNova, Dual, Cu at zero, Atlas'
_diffrn_measurement_method '\w scans'
_diffrn_orient_matrix_UB_11 0.0285231000
_diffrn_orient_matrix_UB_12 -0.0491696000
_diffrn_orient_matrix_UB_13 -0.0143769000
_diffrn_orient_matrix_UB_21 0.0843523000
_diffrn_orient_matrix_UB_22 0.0128992000
_diffrn_orient_matrix_UB_23 -0.0163958000
_diffrn_orient_matrix_UB_31 0.0319026000
_diffrn_orient_matrix_UB_32 -0.0230403000
_diffrn_orient_matrix_UB_33 0.0420481000
_diffrn_radiation_monochromator mirror
_diffrn_radiation_type MoK\a
_diffrn_radiation_wavelength 0.71073
_diffrn_reflns_av_R_equivalents 0.0336
_diffrn_reflns_av_unetI/netI 0.0259
_diffrn_reflns_Laue_measured_fraction_full 0.999
_diffrn_reflns_Laue_measured_fraction_max 0.960
_diffrn_reflns_limit_h_max 12
_diffrn_reflns_limit_h_min -13
_diffrn_reflns_limit_k_max 22
_diffrn_reflns_limit_k_min -22
_diffrn_reflns_limit_l_max 26
_diffrn_reflns_limit_l_min -26
_diffrn_reflns_number 65436
_diffrn_reflns_point_group_measured_fraction_full 0.999
_diffrn_reflns_point_group_measured_fraction_max 0.960
_diffrn_reflns_theta_full 26.000
_diffrn_reflns_theta_max 37.693
_diffrn_reflns_theta_min 2.716
_diffrn_source 'SuperNova (Mo) X-ray Source'
_exptl_absorpt_coefficient_mu 0.741
_exptl_absorpt_correction_T_max 1.00000
_exptl_absorpt_correction_T_min 0.78455
_exptl_absorpt_correction_type multi-scan
_exptl_absorpt_process_details
;
CrysAlisPro, Agilent Technologies,
Version 1.171.36.28 (release 01-02-2013 CrysAlis171 .NET)
(compiled Feb  1 2013,16:14:44)
Empirical absorption correction using spherical harmonics,
 implemented in SCALE3 ABSPACK scaling algorithm.
;
_exptl_crystal_colour yellow
_exptl_crystal_colour_primary yellow
_exptl_crystal_density_diffrn 1.651
_exptl_crystal_description block
_exptl_crystal_F_000 752
_exptl_crystal_size_max 0.28
_exptl_crystal_size_mid 0.12
_exptl_crystal_size_min 0.05
_refine_diff_density_max 1.064
_refine_diff_density_min -0.872
_refine_diff_density_rms 0.078
_refine_ls_extinction_method none
_refine_ls_goodness_of_fit_ref 1.073
_refine_ls_hydrogen_treatment constr
_refine_ls_matrix_type full
_refine_ls_number_parameters 433
_refine_ls_number_reflns 15329
_refine_ls_number_restraints 0
_refine_ls_restrained_S_all 1.073
_refine_ls_R_factor_all 0.0336
_refine_ls_R_factor_gt 0.0280
_refine_ls_shift/su_max 0.001
_refine_ls_shift/su_mean 0.000
_refine_ls_structure_factor_coef Fsqd
_refine_ls_weighting_details 'w=1/[\s^2^(Fo^2^)+(0.0322P)^2^+0.5612P] where P=(Fo^2^+2Fc^2^)/3'
_refine_ls_weighting_scheme calc
_refine_ls_wR_factor_gt 0.0706
_refine_ls_wR_factor_ref 0.0742
_reflns_Friedel_coverage 0.000
_reflns_number_gt 13643
_reflns_number_total 15329
_reflns_threshold_expression 'I > 2\s(I)'
_cod_data_source_file c4ce01851f1.cif
_cod_data_source_block 7
_cod_database_code 7235428
_shelxl_version_number 2014-3
_chemical_oxdiff_formula C31H48O3P2CL3RH1
_shelx_space_group_comment
;
The symmetry employed for this shelxl refinement is uniquely defined
by the following loop, which should always be used as a source of
symmetry information in preference to the above space-group names.
They are only intended as comments.
;
_reflns_odcompleteness_completeness 99.96
_reflns_odcompleteness_iscentric 1
_reflns_odcompleteness_theta 36.23
_olex2_refinement_description
;
1. Fixed Uiso
 At 1.2 times of:
  All C(H) groups, All C(H,H) groups
2.a Secondary CH2 refined with riding coordinates:
 C4(H4A,H4B), C5(H5A,H5B), C6(H6A,H6B), C25(H25A,H25B), C26(H26A,H26B),
 C27(H27A,H27B)
2.b Aromatic/amide H refined with riding coordinates:
 C12(H12), C13(H13), C14(H14), C15(H15), C18(H18), C19(H19), C20(H20),
 C21(H21), C33(H33), C34(H34), C35(H35), C36(H36), C39(H39), C40(H40), C41(H41),
  C42(H42)
;

loop_
_space_group_symop_operation_xyz
'x, y, z'
'-x, -y, -z'

loop_
_atom_site_label
_atom_site_type_symbol
_atom_site_fract_x
_atom_site_fract_y
_atom_site_fract_z
_atom_site_U_iso_or_equiv
_atom_site_adp_type
_atom_site_occupancy
_atom_site_site_symmetry_order
_atom_site_calc_flag
_atom_site_refinement_flags_posn
Ag1 Ag 0.08102(2) 0.56240(2) 0.04830(2) 0.01889(2) Uani 1 1 d .
F11 F 0.09675(12) 0.85173(8) 0.26176(8) 0.0444(2) Uani 1 1 d .
F12 F 0.16041(15) 1.01346(8) 0.24860(11) 0.0656(4) Uani 1 1 d .
F13 F 0.30393(14) 0.90531(11) 0.15176(7) 0.0544(3) Uani 1 1 d .
F14 F 0.36507(12) 0.86590(10) 0.29512(6) 0.0440(2) Uani 1 1 d .
N1 N 0.28388(11) 0.55998(6) -0.07461(6) 0.01467(13) Uani 1 1 d .
N9 N 0.28535(12) 0.65133(7) -0.13018(6) 0.01561(13) Uani 1 1 d .
N10 N 0.21893(12) 0.37721(7) 0.03120(6) 0.01914(15) Uani 1 1 d .
N16 N 0.52656(13) 0.77343(7) -0.32408(7) 0.02242(17) Uani 1 1 d .
N22 N -0.05178(11) 0.55636(6) 0.19126(5) 0.01356(12) Uani 1 1 d .
N30 N -0.05172(11) 0.46339(6) 0.24492(5) 0.01443(13) Uani 1 1 d .
N31 N 0.00763(12) 0.74329(7) 0.08376(6) 0.01712(14) Uani 1 1 d .
N37 N -0.23930(13) 0.34720(8) 0.45693(6) 0.02133(16) Uani 1 1 d .
C2 C 0.38535(12) 0.46879(7) -0.09344(6) 0.01285(13) Uani 1 1 d .
C3 C 0.49232(12) 0.46756(7) -0.17501(6) 0.01307(13) Uani 1 1 d .
C4 C 0.60981(13) 0.37739(8) -0.21463(7) 0.01638(15) Uani 1 1 d .
H4A H 0.5504 0.3184 -0.2066 0.020 Uiso 1 1 calc R
H4B H 0.7215 0.3541 -0.1878 0.020 Uiso 1 1 calc R
C5 C 0.64078(14) 0.42546(8) -0.31428(7) 0.01887(17) Uani 1 1 d .
H5A H 0.5571 0.4090 -0.3482 0.023 Uiso 1 1 calc R
H5B H 0.7610 0.3982 -0.3385 0.023 Uiso 1 1 calc R
C6 C 0.61151(14) 0.54563(8) -0.31852(7) 0.01773(16) Uani 1 1 d .
H6A H 0.7238 0.5676 -0.3202 0.021 Uiso 1 1 calc R
H6B H 0.5524 0.5839 -0.3705 0.021 Uiso 1 1 calc R
C7 C 0.49477(12) 0.56260(7) -0.23363(6) 0.01353(14) Uani 1 1 d .
C8 C 0.39072(12) 0.65520(7) -0.20797(6) 0.01382(14) Uani 1 1 d .
C11 C 0.37262(12) 0.37398(7) -0.02316(6) 0.01365(14) Uani 1 1 d .
C12 C 0.51364(14) 0.28796(8) -0.01219(7) 0.01904(17) Uani 1 1 d .
H12 H 0.6187 0.2867 -0.0502 0.023 Uiso 1 1 calc R
C13 C 0.49407(16) 0.20372(8) 0.05709(8) 0.0232(2) Uani 1 1 d .
H13 H 0.5864 0.1453 0.0653 0.028 Uiso 1 1 calc R
C14 C 0.33768(16) 0.20690(8) 0.11346(7) 0.02117(18) Uani 1 1 d .
H14 H 0.3229 0.1515 0.1601 0.025 Uiso 1 1 calc R
C15 C 0.20333(16) 0.29551(9) 0.09810(7) 0.02168(19) Uani 1 1 d .
H15 H 0.0977 0.2986 0.1358 0.026 Uiso 1 1 calc R
C17 C 0.38957(13) 0.76291(7) -0.26052(6) 0.01550(15) Uani 1 1 d .
C18 C 0.25652(14) 0.84837(8) -0.24168(7) 0.01906(17) Uani 1 1 d .
H18 H 0.1615 0.8382 -0.1987 0.023 Uiso 1 1 calc R
C19 C 0.26830(16) 0.94881(9) -0.28822(8) 0.0235(2) Uani 1 1 d .
H19 H 0.1824 1.0070 -0.2763 0.028 Uiso 1 1 calc R
C20 C 0.41128(17) 0.96050(9) -0.35299(9) 0.0264(2) Uani 1 1 d .
H20 H 0.4241 1.0266 -0.3848 0.032 Uiso 1 1 calc R
C21 C 0.53428(17) 0.87061(9) -0.36885(9) 0.0276(2) Uani 1 1 d .
H21 H 0.6278 0.8784 -0.4133 0.033 Uiso 1 1 calc R
C23 C -0.11678(12) 0.64795(7) 0.22065(6) 0.01232(13) Uani 1 1 d .
C24 C -0.17563(12) 0.64769(7) 0.31111(6) 0.01287(13) Uani 1 1 d .
C25 C -0.23856(14) 0.73740(8) 0.36205(7) 0.01734(16) Uani 1 1 d .
H25A H -0.3620 0.7702 0.3544 0.021 Uiso 1 1 calc R
H25B H -0.1653 0.7903 0.3435 0.021 Uiso 1 1 calc R
C26 C -0.21622(16) 0.68123(9) 0.45943(7) 0.02148(18) Uani 1 1 d .
H26A H -0.0993 0.6816 0.4753 0.026 Uiso 1 1 calc R
H26B H -0.3063 0.7155 0.5005 0.026 Uiso 1 1 calc R
C27 C -0.23859(14) 0.56768(8) 0.46225(6) 0.01790(16) Uani 1 1 d .
H27A H -0.1656 0.5179 0.5046 0.021 Uiso 1 1 calc R
H27B H -0.3621 0.5611 0.4779 0.021 Uiso 1 1 calc R
C28 C -0.17557(12) 0.55137(7) 0.36773(6) 0.01335(14) Uani 1 1 d .
C29 C -0.11716(12) 0.45924(7) 0.33124(6) 0.01344(14) Uani 1 1 d .
C32 C -0.12386(12) 0.74489(7) 0.15137(6) 0.01308(14) Uani 1 1 d .
C33 C -0.26844(14) 0.82854(8) 0.15439(7) 0.01781(16) Uani 1 1 d .
H33 H -0.3562 0.8279 0.2025 0.021 Uiso 1 1 calc R
C34 C -0.27833(16) 0.91348(8) 0.08335(8) 0.0232(2) Uani 1 1 d .
H34 H -0.3757 0.9693 0.0823 0.028 Uiso 1 1 calc R
C35 C -0.14221(17) 0.91405(8) 0.01453(8) 0.0229(2) Uani 1 1 d .
H35 H -0.1445 0.9707 -0.0327 0.028 Uiso 1 1 calc R
C36 C -0.00179(16) 0.82758(9) 0.01790(7) 0.02089(18) Uani 1 1 d .
H36 H 0.0906 0.8282 -0.0280 0.025 Uiso 1 1 calc R
C38 C -0.12097(13) 0.35208(7) 0.38359(6) 0.01540(15) Uani 1 1 d .
C39 C -0.00901(16) 0.26333(8) 0.35691(7) 0.02018(18) Uani 1 1 d .
H39 H 0.0721 0.2697 0.3063 0.024 Uiso 1 1 calc R
C40 C -0.02162(18) 0.16479(9) 0.40807(9) 0.0261(2) Uani 1 1 d .
H40 H 0.0490 0.1039 0.3912 0.031 Uiso 1 1 calc R
C41 C -0.14118(19) 0.15898(10) 0.48453(9) 0.0287(2) Uani 1 1 d .
H41 H -0.1507 0.0945 0.5205 0.034 Uiso 1 1 calc R
C42 C -0.24630(18) 0.25196(10) 0.50604(8) 0.0272(2) Uani 1 1 d .
H42 H -0.3259 0.2478 0.5574 0.033 Uiso 1 1 calc R
B10 B 0.22977(16) 0.91030(10) 0.23896(9) 0.0212(2) Uani 1 1 d .

loop_
_atom_site_aniso_label
_atom_site_aniso_U_11
_atom_site_aniso_U_22
_atom_site_aniso_U_33
_atom_site_aniso_U_23
_atom_site_aniso_U_13
_atom_site_aniso_U_12
Ag1 0.02426(4) 0.01734(3) 0.01220(3) -0.00373(2) 0.00580(2) -0.00195(2)
F11 0.0269(4) 0.0384(5) 0.0708(7) -0.0138(5) 0.0018(4) -0.0131(4)
F12 0.0417(6) 0.0247(4) 0.1208(12) -0.0173(6) 0.0304(7) -0.0065(4)
F13 0.0378(5) 0.0811(8) 0.0244(4) 0.0072(5) 0.0003(4) 0.0120(5)
F14 0.0265(4) 0.0749(7) 0.0250(4) 0.0020(4) -0.0033(3) -0.0078(4)
N1 0.0169(3) 0.0135(3) 0.0130(3) -0.0035(2) 0.0016(2) -0.0026(2)
N9 0.0178(3) 0.0138(3) 0.0143(3) -0.0027(2) 0.0016(3) -0.0031(3)
N10 0.0199(4) 0.0207(4) 0.0133(3) 0.0013(3) 0.0016(3) -0.0025(3)
N16 0.0219(4) 0.0175(4) 0.0238(4) -0.0004(3) 0.0063(3) -0.0040(3)
N22 0.0176(3) 0.0117(3) 0.0105(3) -0.0014(2) 0.0000(2) -0.0025(2)
N30 0.0186(3) 0.0126(3) 0.0113(3) -0.0009(2) -0.0011(2) -0.0026(2)
N31 0.0220(4) 0.0163(3) 0.0119(3) -0.0012(3) 0.0020(3) -0.0048(3)
N37 0.0236(4) 0.0200(4) 0.0179(4) 0.0027(3) 0.0015(3) -0.0070(3)
C2 0.0133(3) 0.0134(3) 0.0118(3) -0.0029(3) -0.0007(3) -0.0024(3)
C3 0.0119(3) 0.0148(3) 0.0126(3) -0.0041(3) -0.0004(3) -0.0019(3)
C4 0.0155(4) 0.0159(4) 0.0167(4) -0.0051(3) 0.0008(3) -0.0004(3)
C5 0.0187(4) 0.0214(4) 0.0152(4) -0.0072(3) 0.0013(3) 0.0005(3)
C6 0.0166(4) 0.0203(4) 0.0138(4) -0.0033(3) 0.0027(3) -0.0010(3)
C7 0.0124(3) 0.0159(3) 0.0117(3) -0.0032(3) 0.0004(3) -0.0022(3)
C8 0.0140(3) 0.0140(3) 0.0131(3) -0.0029(3) 0.0004(3) -0.0026(3)
C11 0.0152(3) 0.0146(3) 0.0118(3) -0.0030(3) -0.0022(3) -0.0033(3)
C12 0.0183(4) 0.0148(4) 0.0220(4) -0.0007(3) -0.0010(3) -0.0020(3)
C13 0.0254(5) 0.0148(4) 0.0272(5) 0.0013(4) -0.0040(4) -0.0031(3)
C14 0.0273(5) 0.0170(4) 0.0197(4) 0.0021(3) -0.0057(4) -0.0084(4)
C15 0.0243(5) 0.0230(4) 0.0149(4) 0.0027(3) 0.0004(3) -0.0058(4)
C17 0.0162(4) 0.0145(3) 0.0150(4) -0.0016(3) -0.0001(3) -0.0031(3)
C18 0.0190(4) 0.0159(4) 0.0200(4) -0.0022(3) 0.0010(3) -0.0014(3)
C19 0.0246(5) 0.0157(4) 0.0277(5) -0.0022(4) -0.0002(4) -0.0020(3)
C20 0.0287(5) 0.0158(4) 0.0316(6) 0.0011(4) 0.0019(4) -0.0059(4)
C21 0.0274(5) 0.0193(4) 0.0310(6) 0.0015(4) 0.0086(4) -0.0067(4)
C23 0.0132(3) 0.0128(3) 0.0106(3) -0.0022(3) 0.0000(3) -0.0025(3)
C24 0.0133(3) 0.0142(3) 0.0112(3) -0.0029(3) 0.0000(3) -0.0032(3)
C25 0.0221(4) 0.0158(4) 0.0140(4) -0.0055(3) 0.0013(3) -0.0030(3)
C26 0.0297(5) 0.0230(4) 0.0133(4) -0.0070(3) -0.0005(3) -0.0063(4)
C27 0.0217(4) 0.0213(4) 0.0102(3) -0.0031(3) 0.0011(3) -0.0047(3)
C28 0.0145(3) 0.0153(3) 0.0101(3) -0.0019(3) -0.0003(3) -0.0036(3)
C29 0.0150(3) 0.0141(3) 0.0109(3) -0.0010(3) -0.0013(3) -0.0035(3)
C32 0.0156(3) 0.0124(3) 0.0114(3) -0.0014(3) -0.0011(3) -0.0039(3)
C33 0.0174(4) 0.0135(3) 0.0212(4) -0.0017(3) -0.0011(3) -0.0023(3)
C34 0.0246(5) 0.0138(4) 0.0295(5) 0.0020(4) -0.0071(4) -0.0027(3)
C35 0.0309(5) 0.0163(4) 0.0220(5) 0.0044(3) -0.0081(4) -0.0095(4)
C36 0.0281(5) 0.0193(4) 0.0146(4) 0.0018(3) 0.0003(3) -0.0093(4)
C38 0.0185(4) 0.0143(3) 0.0131(3) 0.0008(3) -0.0031(3) -0.0048(3)
C39 0.0267(5) 0.0149(4) 0.0174(4) 0.0000(3) -0.0031(3) -0.0028(3)
C40 0.0354(6) 0.0144(4) 0.0269(5) 0.0012(4) -0.0068(4) -0.0037(4)
C41 0.0369(6) 0.0188(4) 0.0281(6) 0.0072(4) -0.0054(5) -0.0100(4)
C42 0.0318(6) 0.0235(5) 0.0231(5) 0.0061(4) 0.0015(4) -0.0105(4)
B10 0.0167(4) 0.0192(5) 0.0230(5) 0.0008(4) 0.0030(4) -0.0008(4)

loop_
_atom_type_symbol
_atom_type_description
_atom_type_scat_dispersion_real
_atom_type_scat_dispersion_imag
_atom_type_scat_source
C C 0.0033 0.0016 'International Tables Vol C Tables 4.2.6.8 and 6.1.1.4'
H H 0.0000 0.0000 'International Tables Vol C Tables 4.2.6.8 and 6.1.1.4'
Ag Ag -0.8971 1.1015 'International Tables Vol C Tables 4.2.6.8 and 6.1.1.4'
B B 0.0013 0.0007 'International Tables Vol C Tables 4.2.6.8 and 6.1.1.4'
F F 0.0171 0.0103 'International Tables Vol C Tables 4.2.6.8 and 6.1.1.4'
N N 0.0061 0.0033 'International Tables Vol C Tables 4.2.6.8 and 6.1.1.4'

loop_
_geom_angle_atom_site_label_1
_geom_angle_atom_site_label_2
_geom_angle_atom_site_label_3
_geom_angle
_geom_angle_site_symmetry_3
N1 Ag1 Ag1 81.70(2) 2_565
N1 Ag1 N10 69.53(3) .
N1 Ag1 N22 163.93(3) .
N1 Ag1 N31 108.65(3) .
N10 Ag1 Ag1 57.16(2) 2_565
N22 Ag1 Ag1 110.02(2) 2_565
N22 Ag1 N10 106.94(3) .
N22 Ag1 N31 70.86(3) .
N31 Ag1 Ag1 136.49(2) 2_565
N31 Ag1 N10 166.34(3) .
N9 N1 Ag1 116.60(6) .
N9 N1 C2 122.09(8) .
C2 N1 Ag1 121.05(6) .
N1 N9 C8 120.35(8) .
C11 N10 Ag1 110.58(6) .
C15 N10 Ag1 121.70(7) .
C15 N10 C11 118.87(9) .
C21 N16 C17 117.44(10) .
N30 N22 Ag1 119.58(6) .
N30 N22 C23 121.94(8) .
C23 N22 Ag1 118.30(6) .
N22 N30 C29 119.99(8) .
C32 N31 Ag1 107.36(6) .
C36 N31 Ag1 120.38(7) .
C36 N31 C32 117.66(9) .
C42 N37 C38 117.44(10) .
N1 C2 C3 119.99(8) .
N1 C2 C11 115.53(8) .
C3 C2 C11 124.48(8) .
C2 C3 C4 130.93(8) .
C7 C3 C2 118.37(8) .
C7 C3 C4 110.69(8) .
C3 C4 H4A 111.1 .
C3 C4 H4B 111.1 .
C3 C4 C5 103.20(8) .
H4A C4 H4B 109.1 .
C5 C4 H4A 111.1 .
C5 C4 H4B 111.1 .
C4 C5 H5A 110.6 .
C4 C5 H5B 110.6 .
C4 C5 C6 105.88(8) .
H5A C5 H5B 108.7 .
C6 C5 H5A 110.6 .
C6 C5 H5B 110.6 .
C5 C6 H6A 111.1 .
C5 C6 H6B 111.1 .
H6A C6 H6B 109.1 .
C7 C6 C5 103.29(8) .
C7 C6 H6A 111.1 .
C7 C6 H6B 111.1 .
C3 C7 C6 110.92(8) .
C3 C7 C8 118.46(8) .
C8 C7 C6 130.60(8) .
N9 C8 C7 120.65(8) .
N9 C8 C17 114.81(8) .
C7 C8 C17 124.52(8) .
N10 C11 C2 116.47(8) .
N10 C11 C12 121.60(9) .
C12 C11 C2 121.89(9) .
C11 C12 H12 120.7 .
C11 C12 C13 118.59(10) .
C13 C12 H12 120.7 .
C12 C13 H13 119.9 .
C14 C13 C12 120.12(10) .
C14 C13 H13 119.9 .
C13 C14 H14 121.1 .
C13 C14 C15 117.79(9) .
C15 C14 H14 121.1 .
N10 C15 C14 123.03(10) .
N10 C15 H15 118.5 .
C14 C15 H15 118.5 .
N16 C17 C8 116.25(9) .
N16 C17 C18 122.52(9) .
C18 C17 C8 121.19(9) .
C17 C18 H18 120.5 .
C19 C18 C17 119.08(10) .
C19 C18 H18 120.5 .
C18 C19 H19 120.7 .
C18 C19 C20 118.68(10) .
C20 C19 H19 120.7 .
C19 C20 H20 120.9 .
C21 C20 C19 118.13(10) .
C21 C20 H20 120.9 .
N16 C21 C20 124.10(11) .
N16 C21 H21 117.9 .
C20 C21 H21 117.9 .
N22 C23 C24 120.11(8) .
N22 C23 C32 115.81(8) .
C24 C23 C32 124.07(8) .
C23 C24 C25 130.68(8) .
C28 C24 C23 118.36(8) .
C28 C24 C25 110.94(8) .
C24 C25 H25A 111.3 .
C24 C25 H25B 111.3 .
C24 C25 C26 102.14(8) .
H25A C25 H25B 109.2 .
C26 C25 H25A 111.3 .
C26 C25 H25B 111.3 .
C25 C26 H26A 110.7 .
C25 C26 H26B 110.7 .
H26A C26 H26B 108.8 .
C27 C26 C25 105.16(8) .
C27 C26 H26A 110.7 .
C27 C26 H26B 110.7 .
C26 C27 H27A 111.3 .
C26 C27 H27B 111.3 .
H27A C27 H27B 109.2 .
C28 C27 C26 102.56(8) .
C28 C27 H27A 111.3 .
C28 C27 H27B 111.3 .
C24 C28 C27 110.28(8) .
C24 C28 C29 118.33(8) .
C29 C28 C27 131.38(8) .
N30 C29 C28 121.01(8) .
N30 C29 C38 115.57(8) .
C28 C29 C38 123.42(8) .
N31 C32 C23 116.71(8) .
N31 C32 C33 122.86(9) .
C33 C32 C23 120.24(8) .
C32 C33 H33 120.9 .
C32 C33 C34 118.27(10) .
C34 C33 H33 120.9 .
C33 C34 H34 120.3 .
C35 C34 C33 119.48(10) .
C35 C34 H34 120.3 .
C34 C35 H35 120.9 .
C34 C35 C36 118.12(9) .
C36 C35 H35 120.9 .
N31 C36 C35 123.54(10) .
N31 C36 H36 118.2 .
C35 C36 H36 118.2 .
N37 C38 C29 115.67(9) .
N37 C38 C39 123.10(9) .
C39 C38 C29 121.23(9) .
C38 C39 H39 120.8 .
C38 C39 C40 118.38(11) .
C40 C39 H39 120.8 .
C39 C40 H40 120.5 .
C41 C40 C39 118.99(11) .
C41 C40 H40 120.5 .
C40 C41 H41 120.8 .
C40 C41 C42 118.40(10) .
C42 C41 H41 120.8 .
N37 C42 C41 123.66(11) .
N37 C42 H42 118.2 .
C41 C42 H42 118.2 .
F11 B10 F13 110.03(13) .
F11 B10 F14 108.45(10) .
F12 B10 F11 109.81(10) .
F12 B10 F13 110.63(12) .
F12 B10 F14 110.26(13) .
F13 B10 F14 107.59(10) .

loop_
_geom_bond_atom_site_label_1
_geom_bond_atom_site_label_2
_geom_bond_distance
_geom_bond_site_symmetry_2
Ag1 Ag1 2.99253(17) 2_565
Ag1 N1 2.2793(8) .
Ag1 N10 2.4998(10) .
Ag1 N22 2.2842(8) .
Ag1 N31 2.4909(9) .
F11 B10 1.3866(15) .
F12 B10 1.3829(16) .
F13 B10 1.3902(16) .
F14 B10 1.4002(16) .
N1 N9 1.3325(11) .
N1 C2 1.3480(12) .
N9 C8 1.3470(12) .
N10 C11 1.3500(13) .
N10 C15 1.3460(13) .
N16 C17 1.3463(13) .
N16 C21 1.3398(14) .
N22 N30 1.3349(11) .
N22 C23 1.3484(12) .
N30 C29 1.3466(12) .
N31 C32 1.3470(12) .
N31 C36 1.3419(13) .
N37 C38 1.3479(14) .
N37 C42 1.3395(14) .
C2 C3 1.4021(13) .
C2 C11 1.4918(13) .
C3 C4 1.5108(13) .
C3 C7 1.3929(13) .
C4 H4A 0.9700 .
C4 H4B 0.9700 .
C4 C5 1.5413(14) .
C5 H5A 0.9700 .
C5 H5B 0.9700 .
C5 C6 1.5465(15) .
C6 H6A 0.9700 .
C6 H6B 0.9700 .
C6 C7 1.5050(13) .
C7 C8 1.4064(13) .
C8 C17 1.4880(13) .
C11 C12 1.3922(14) .
C12 H12 0.9300 .
C12 C13 1.3951(15) .
C13 H13 0.9300 .
C13 C14 1.3821(17) .
C14 H14 0.9300 .
C14 C15 1.3886(16) .
C15 H15 0.9300 .
C17 C18 1.3989(14) .
C18 H18 0.9300 .
C18 C19 1.3917(15) .
C19 H19 0.9300 .
C19 C20 1.3923(17) .
C20 H20 0.9300 .
C20 C21 1.3902(18) .
C21 H21 0.9300 .
C23 C24 1.4004(13) .
C23 C32 1.4877(12) .
C24 C25 1.5094(13) .
C24 C28 1.3900(13) .
C25 H25A 0.9700 .
C25 H25B 0.9700 .
C25 C26 1.5449(15) .
C26 H26A 0.9700 .
C26 H26B 0.9700 .
C26 C27 1.5429(15) .
C27 H27A 0.9700 .
C27 H27B 0.9700 .
C27 C28 1.5092(13) .
C28 C29 1.4043(13) .
C29 C38 1.4863(13) .
C32 C33 1.3916(14) .
C33 H33 0.9300 .
C33 C34 1.3958(15) .
C34 H34 0.9300 .
C34 C35 1.3828(18) .
C35 H35 0.9300 .
C35 C36 1.3905(17) .
C36 H36 0.9300 .
C38 C39 1.3946(15) .
C39 H39 0.9300 .
C39 C40 1.3955(15) .
C40 H40 0.9300 .
C40 C41 1.3889(19) .
C41 H41 0.9300 .
C41 C42 1.3906(19) .
C42 H42 0.9300 .

loop_
_geom_torsion_atom_site_label_1
_geom_torsion_atom_site_label_2
_geom_torsion_atom_site_label_3
_geom_torsion_atom_site_label_4
_geom_torsion
Ag1 N1 N9 C8 -174.52(7)
Ag1 N1 C2 C3 171.79(7)
Ag1 N1 C2 C11 -7.78(11)
Ag1 N10 C11 C2 -29.28(10)
Ag1 N10 C11 C12 148.73(8)
Ag1 N10 C15 C14 -145.09(9)
Ag1 N22 N30 C29 174.80(7)
Ag1 N22 C23 C24 -170.75(7)
Ag1 N22 C23 C32 10.46(11)
Ag1 N31 C32 C23 36.59(9)
Ag1 N31 C32 C33 -138.36(8)
Ag1 N31 C36 C35 132.01(10)
N1 N9 C8 C7 2.81(14)
N1 N9 C8 C17 -175.70(8)
N1 C2 C3 C4 -176.56(9)
N1 C2 C3 C7 2.08(13)
N1 C2 C11 N10 26.37(12)
N1 C2 C11 C12 -151.65(10)
N9 N1 C2 C3 -2.21(14)
N9 N1 C2 C11 178.22(8)
N9 C8 C17 N16 161.86(9)
N9 C8 C17 C18 -15.66(14)
N10 C11 C12 C13 -0.19(16)
N16 C17 C18 C19 -2.07(17)
N22 N30 C29 C28 -4.13(14)
N22 N30 C29 C38 176.38(8)
N22 C23 C24 C25 174.22(9)
N22 C23 C24 C28 -3.99(13)
N22 C23 C32 N31 -34.31(12)
N22 C23 C32 C33 140.79(9)
N30 N22 C23 C24 4.41(14)
N30 N22 C23 C32 -174.37(8)
N30 C29 C38 N37 -157.10(9)
N30 C29 C38 C39 22.45(14)
N31 C32 C33 C34 1.07(15)
N37 C38 C39 C40 0.74(17)
C2 N1 N9 C8 -0.27(14)
C2 C3 C4 C5 163.22(10)
C2 C3 C7 C6 -178.12(8)
C2 C3 C7 C8 0.37(13)
C2 C11 C12 C13 177.73(10)
C3 C2 C11 N10 -153.18(9)
C3 C2 C11 C12 28.81(14)
C3 C4 C5 C6 23.66(10)
C3 C7 C8 N9 -2.82(14)
C3 C7 C8 C17 175.55(9)
C4 C3 C7 C6 0.78(11)
C4 C3 C7 C8 179.27(8)
C4 C5 C6 C7 -23.27(10)
C5 C6 C7 C3 14.24(11)
C5 C6 C7 C8 -164.01(10)
C6 C7 C8 N9 175.33(10)
C6 C7 C8 C17 -6.30(16)
C7 C3 C4 C5 -15.50(10)
C7 C8 C17 N16 -16.59(15)
C7 C8 C17 C18 165.89(10)
C8 C17 C18 C19 175.29(10)
C11 N10 C15 C14 -0.77(17)
C11 C2 C3 C4 2.96(16)
C11 C2 C3 C7 -178.39(8)
C11 C12 C13 C14 -0.38(17)
C12 C13 C14 C15 0.36(17)
C13 C14 C15 N10 0.22(18)
C15 N10 C11 C2 -177.27(9)
C15 N10 C11 C12 0.75(15)
C17 N16 C21 C20 0.7(2)
C17 C18 C19 C20 0.91(18)
C18 C19 C20 C21 0.9(2)
C19 C20 C21 N16 -1.8(2)
C21 N16 C17 C8 -176.22(11)
C21 N16 C17 C18 1.26(17)
C23 N22 N30 C29 -0.30(14)
C23 C24 C25 C26 -160.29(10)
C23 C24 C28 C27 178.51(8)
C23 C24 C28 C29 -0.26(13)
C23 C32 C33 C34 -173.71(9)
C24 C23 C32 N31 146.96(9)
C24 C23 C32 C33 -37.95(14)
C24 C25 C26 C27 -28.40(11)
C24 C28 C29 N30 4.33(14)
C24 C28 C29 C38 -176.23(9)
C25 C24 C28 C27 -0.04(11)
C25 C24 C28 C29 -178.81(8)
C25 C26 C27 C28 28.51(11)
C26 C27 C28 C24 -18.02(11)
C26 C27 C28 C29 160.54(10)
C27 C28 C29 N30 -174.14(10)
C27 C28 C29 C38 5.31(16)
C28 C24 C25 C26 18.02(11)
C28 C29 C38 N37 23.43(14)
C28 C29 C38 C39 -157.02(10)
C29 C38 C39 C40 -178.78(10)
C32 N31 C36 C35 -2.24(16)
C32 C23 C24 C25 -7.10(16)
C32 C23 C24 C28 174.69(8)
C32 C33 C34 C35 -2.55(16)
C33 C34 C35 C36 1.70(17)
C34 C35 C36 N31 0.76(18)
C36 N31 C32 C23 176.24(9)
C36 N31 C32 C33 1.29(15)
C38 N37 C42 C41 -1.17(19)
C38 C39 C40 C41 -1.67(18)
C39 C40 C41 C42 1.2(2)
C40 C41 C42 N37 0.2(2)
C42 N37 C38 C29 -179.79(10)
C42 N37 C38 C39 0.67(16)
